data_8105181
loop_
_publ_author_name
'Wang, Hua-Rui'

_publ_section_title
;
 Crystal structure of
 (\m4-(1,2,4,5-tetra(1,2,4-triazol-1-ylmethyl)-benzene-\k4 N:N1:N2:N3
 )disilver(I) diperchlorate
;
_journal_issue 2
_journal_name_full 'Zeitschrift f\"ur Kristallographie - New Crystal Structures'
_journal_page_first 211
_journal_page_last 213
_journal_paper_doi 10.1515/ncrs-2021-0437
_journal_volume 237
_journal_year 2022
_chemical_formula_moiety 'C9 H9 Ag N6, Cl O4'
_chemical_formula_sum 'C9 H9 Ag Cl N6 O4'
_chemical_formula_weight 408.54
_space_group_crystal_system monoclinic
_space_group_IT_number 15
_space_group_name_Hall '-C 2yc'
_space_group_name_H-M_alt 'C 1 2/c 1'
_atom_sites_solution_hydrogens geom
_atom_sites_solution_primary dual
_cell_angle_alpha 90
_cell_angle_beta 109.09(3)
_cell_angle_gamma 90
_cell_formula_units_Z 8
_cell_length_a 24.730(5)
_cell_length_b 11.776(2)
_cell_length_c 9.6860(19)
_cell_measurement_reflns_used 3304
_cell_measurement_temperature 293(2)
_cell_measurement_theta_max 27.8884
_cell_measurement_theta_min 1.9364
_cell_volume 2665.6(10)
_computing_molecular_graphics 'Olex2 (Dolomanov et al., 2009)'
_computing_publication_material 'Olex2 (Dolomanov et al., 2009)'
_computing_structure_refinement 'ShelXL (Sheldrick, 2015)'
_computing_structure_solution 'ShelXT (Sheldrick, 2015)'
_diffrn_ambient_temperature 293(2)
_diffrn_measured_fraction_theta_full 0.997
_diffrn_measured_fraction_theta_max 0.996
_diffrn_measurement_device_type 'Rigaku Saturn 724 CCD'
_diffrn_measurement_method '\w scans'
_diffrn_radiation_monochromator graphite
_diffrn_radiation_type MoK\a
_diffrn_radiation_wavelength 0.71073
_diffrn_reflns_av_R_equivalents 0.0309
_diffrn_reflns_av_unetI/netI 0.0330
_diffrn_reflns_Laue_measured_fraction_full 0.997
_diffrn_reflns_Laue_measured_fraction_max 0.996
_diffrn_reflns_limit_h_max 32
_diffrn_reflns_limit_h_min -32
_diffrn_reflns_limit_k_max 15
_diffrn_reflns_limit_k_min -14
_diffrn_reflns_limit_l_max 12
_diffrn_reflns_limit_l_min -8
_diffrn_reflns_number 10828
_diffrn_reflns_point_group_measured_fraction_full 0.997
_diffrn_reflns_point_group_measured_fraction_max 0.996
_diffrn_reflns_theta_full 25.242
_diffrn_reflns_theta_max 27.891
_diffrn_reflns_theta_min 1.743
_exptl_absorpt_coefficient_mu 1.739
_exptl_absorpt_correction_type none
_exptl_crystal_colour colourless
_exptl_crystal_colour_primary colourless
_exptl_crystal_density_diffrn 2.036
_exptl_crystal_density_method 'not measured'
_exptl_crystal_description block
_exptl_crystal_F_000 1608
_exptl_crystal_size_max 0.25
_exptl_crystal_size_mid 0.23
_exptl_crystal_size_min 0.22
_refine_diff_density_max 0.988
_refine_diff_density_min -1.201
_refine_diff_density_rms 0.192
_refine_ls_extinction_coef .
_refine_ls_extinction_method none
_refine_ls_goodness_of_fit_ref 1.094
_refine_ls_hydrogen_treatment constr
_refine_ls_matrix_type full
_refine_ls_number_parameters 184
_refine_ls_number_reflns 3175
_refine_ls_number_restraints 218
_refine_ls_restrained_S_all 1.115
_refine_ls_R_factor_all 0.0805
_refine_ls_R_factor_gt 0.0646
_refine_ls_shift/su_max 0.000
_refine_ls_shift/su_mean 0.000
_refine_ls_structure_factor_coef Fsqd
_refine_ls_weighting_details 'w=1/[\s^2^(Fo^2^)+(0.1229P)^2^+9.0798P] where P=(Fo^2^+2Fc^2^)/3'
_refine_ls_weighting_scheme calc
_refine_ls_wR_factor_gt 0.1965
_refine_ls_wR_factor_ref 0.2177
_reflns_Friedel_coverage 0.000
_reflns_Friedel_fraction_full .
_reflns_Friedel_fraction_max .
_reflns_number_gt 2566
_reflns_number_total 3175
_reflns_threshold_expression 'I > 2\s(I)'
_cod_data_source_file suppl_j_ncrs-2021-0437_suppl.cif
_cod_data_source_block a
_cod_database_code 8105181
_shelx_space_group_comment
;
The symmetry employed for this shelxl refinement is uniquely defined
by the following loop, which should always be used as a source of
symmetry information in preference to the above space-group names.
They are only intended as comments.
;
_olex2_refinement_description
;
1. Fixed Uiso
 At 1.2 times of:
  All C(H) groups, All C(H,H) groups
2. Restrained distances
 Cl1-O1 \\sim Cl1-O2 \\sim Cl1-O3 \\sim Cl1-O4
 with sigma of 0.01
 O1-O2 \\sim O1-O3 \\sim O1-O4 \\sim O2-O3 \\sim O2-O4 \\sim O3-O4
 with sigma of 0.01
 Cl1-O1A \\sim Cl1-O2A \\sim Cl1-O3A \\sim Cl1-O4A
 with sigma of 0.01
 O1A-O2A \\sim O1A-O3A \\sim O1A-O4A \\sim O2A-O3A \\sim O2A-O4A \\sim O3A-O4A
 with sigma of 0.01
3. Rigid bond restraints
 Cl1, O1, O2, O3, O4, O1A, O2A, O3A, O4A
 with sigma for 1-2 distances of 0.01 and sigma for 1-3 distances of 0.01
4. Uiso/Uaniso restraints and constraints
Cl1 \\sim O1 \\sim O2 \\sim O3 \\sim O4 \\sim O1A \\sim O2A \\sim O3A \\sim
O4A: within 2A with sigma of 0.01 and sigma for terminal atoms of 0.02
Uanis(Cl1) \\sim Ueq, Uanis(O1) \\sim Ueq, Uanis(O2) \\sim Ueq, Uanis(O3) \\sim
Ueq, Uanis(O4) \\sim Ueq, Uanis(O1A) \\sim Ueq, Uanis(O2A) \\sim Ueq,
Uanis(O3A) \\sim Ueq, Uanis(O4A) \\sim Ueq: with sigma of 0.01 and sigma for
terminal atoms of 0.02
Uanis(O1) = Uanis(O2) = Uanis(O3) = Uanis(O4) = Uanis(O1A) = Uanis(O2A) =
Uanis(O3A) = Uanis(O4A)
5. Others
 Fixed Sof: O1(0.5) O2(0.5) O3(0.5) O4(0.5) O1A(0.5) O2A(0.5) O3A(0.5) O4A(0.5)
6.a Secondary CH2 refined with riding coordinates:
 C3(H3A,H3B), C7(H7A,H7B)
6.b Aromatic/amide H refined with riding coordinates:
 C1(H1), C2(H2), C5(H5), C8(H8), C9(H9)
;

loop_
_space_group_symop_operation_xyz
'x, y, z'
'-x, y, -z+1/2'
'x+1/2, y+1/2, z'
'-x+1/2, y+1/2, -z+1/2'
'-x, -y, -z'
'x, -y, z-1/2'
'-x+1/2, -y+1/2, -z'
'x+1/2, -y+1/2, z-1/2'

loop_
_atom_site_label
_atom_site_type_symbol
_atom_site_fract_x
_atom_site_fract_y
_atom_site_fract_z
_atom_site_U_iso_or_equiv
_atom_site_adp_type
_atom_site_occupancy
_atom_site_site_symmetry_order
_atom_site_calc_flag
_atom_site_refinement_flags_posn
_atom_site_refinement_flags_adp
_atom_site_refinement_flags_occupancy
_atom_site_disorder_assembly
_atom_site_disorder_group
Ag1 Ag 0.21677(2) 0.37284(5) 0.42998(6) 0.0612(3) Uani 1 1 d . . . . .
N1 N 0.1355(2) 0.3539(5) 0.2647(6) 0.0496(12) Uani 1 1 d . . . . .
N2 N 0.0706(2) 0.3596(4) 0.0516(5) 0.0446(11) Uani 1 1 d . . . . .
N3 N 0.0410(2) 0.3522(5) 0.1473(6) 0.0518(12) Uani 1 1 d . . . . .
N4 N 0.10433(19) -0.0715(4) -0.1115(4) 0.0378(9) Uani 1 1 d . . . . .
N5 N 0.1147(2) -0.0677(5) -0.2408(5) 0.0479(11) Uani 1 1 d . . . . .
N6 N 0.1953(2) -0.1009(5) -0.0545(6) 0.0492(12) Uani 1 1 d . . . . .
C1 C 0.0818(3) 0.3488(5) 0.2747(6) 0.0462(12) Uani 1 1 d . . . . .
H1 H 0.074685 0.343521 0.363096 0.055 Uiso 1 1 calc R . . . .
C2 C 0.1258(3) 0.3610(5) 0.1238(7) 0.0515(14) Uani 1 1 d . . . . .
H2 H 0.154175 0.366411 0.080488 0.062 Uiso 1 1 calc R . . . .
C3 C 0.0408(3) 0.3694(5) -0.1048(7) 0.0495(14) Uani 1 1 d . . . . .
H3A H 0.066509 0.402962 -0.150622 0.059 Uiso 1 1 calc R . . . .
H3B H 0.008509 0.420202 -0.120647 0.059 Uiso 1 1 calc R . . . .
C4 C 0.0196(2) 0.2570(4) -0.1773(5) 0.0362(10) Uani 1 1 d . . . . .
C5 C 0.0390(2) 0.1545(4) -0.1133(6) 0.0353(10) Uani 1 1 d . . . . .
H5 H 0.065875 0.154432 -0.020022 0.042 Uiso 1 1 calc R . . . .
C6 C 0.02064(19) 0.0509(4) -0.1803(5) 0.0352(10) Uani 1 1 d . . . . .
C7 C 0.0474(2) -0.0556(5) -0.1020(6) 0.0427(12) Uani 1 1 d . . . . .
H7A H 0.049752 -0.050815 -0.000173 0.051 Uiso 1 1 calc R . . . .
H7B H 0.023648 -0.120408 -0.145107 0.051 Uiso 1 1 calc R . . . .
C8 C 0.1524(2) -0.0925(5) -0.0037(6) 0.0460(13) Uani 1 1 d . . . . .
H8 H 0.155381 -0.100284 0.094009 0.055 Uiso 1 1 calc R . . . .
C9 C 0.1697(3) -0.0857(7) -0.2021(7) 0.0544(15) Uani 1 1 d . . . . .
H9 H 0.189743 -0.088025 -0.268342 0.065 Uiso 1 1 calc R . . . .
Cl1 Cl 0.32307(14) 0.1760(3) 0.2413(3) 0.1094(9) Uani 1 1 d D U . . .
O1 O 0.3484(6) 0.2746(11) 0.1906(14) 0.1281(16) Uani 0.5 1 d D U P A 1
O2 O 0.3657(6) 0.1304(11) 0.3689(13) 0.1281(16) Uani 0.5 1 d D U P A 1
O3 O 0.3051(6) 0.0947(11) 0.1251(14) 0.1281(16) Uani 0.5 1 d D U P A 1
O4 O 0.2745(5) 0.2182(12) 0.2788(14) 0.1281(16) Uani 0.5 1 d D U P A 1
O1A O 0.3004(6) 0.0942(11) 0.3172(14) 0.1281(16) Uani 0.5 1 d D U P A 2
O2A O 0.2857(6) 0.2682(11) 0.2097(15) 0.1281(16) Uani 0.5 1 d D U P A 2
O3A O 0.3769(5) 0.2074(12) 0.3351(14) 0.1281(16) Uani 0.5 1 d D U P A 2
O4A O 0.3269(6) 0.1246(11) 0.1162(14) 0.1281(16) Uani 0.5 1 d D U P A 2

loop_
_atom_site_aniso_label
_atom_site_aniso_U_11
_atom_site_aniso_U_22
_atom_site_aniso_U_33
_atom_site_aniso_U_23
_atom_site_aniso_U_13
_atom_site_aniso_U_12
Ag1 0.0376(3) 0.0731(4) 0.0561(4) -0.0070(2) -0.0077(2) -0.01104(19)
N1 0.034(2) 0.069(3) 0.037(3) -0.004(2) -0.0013(19) -0.009(2)
N2 0.040(3) 0.047(3) 0.039(2) -0.0059(18) 0.003(2) -0.0063(18)
N3 0.039(3) 0.065(3) 0.047(3) -0.008(2) 0.007(2) -0.001(2)
N4 0.037(2) 0.037(2) 0.032(2) 0.0033(16) 0.0031(17) 0.0049(17)
N5 0.040(2) 0.067(3) 0.033(2) 0.007(2) 0.0078(19) 0.016(2)
N6 0.034(2) 0.058(3) 0.045(3) 0.002(2) -0.002(2) 0.012(2)
C1 0.043(3) 0.055(3) 0.037(3) -0.008(2) 0.008(2) -0.004(2)
C2 0.037(3) 0.066(4) 0.045(3) -0.007(3) 0.004(2) -0.009(2)
C3 0.052(4) 0.044(3) 0.038(3) -0.004(2) -0.004(3) -0.005(2)
C4 0.027(2) 0.044(3) 0.031(3) -0.001(2) 0.0020(19) -0.0025(18)
C5 0.027(2) 0.045(3) 0.030(2) 0.0027(19) 0.0036(18) 0.0011(19)
C6 0.025(2) 0.041(2) 0.040(3) 0.003(2) 0.0111(19) 0.0013(18)
C7 0.036(3) 0.044(3) 0.044(3) 0.006(2) 0.008(2) 0.001(2)
C8 0.043(3) 0.049(3) 0.035(3) -0.002(2) -0.002(2) 0.011(2)
C9 0.044(3) 0.072(4) 0.044(3) 0.011(3) 0.009(3) 0.018(3)
Cl1 0.142(2) 0.1090(18) 0.1010(18) -0.0428(15) 0.0716(17) -0.0295(16)
O1 0.151(3) 0.131(3) 0.114(3) -0.024(2) 0.060(3) -0.023(3)
O2 0.151(3) 0.131(3) 0.114(3) -0.024(2) 0.060(3) -0.023(3)
O3 0.151(3) 0.131(3) 0.114(3) -0.024(2) 0.060(3) -0.023(3)
O4 0.151(3) 0.131(3) 0.114(3) -0.024(2) 0.060(3) -0.023(3)
O1A 0.151(3) 0.131(3) 0.114(3) -0.024(2) 0.060(3) -0.023(3)
O2A 0.151(3) 0.131(3) 0.114(3) -0.024(2) 0.060(3) -0.023(3)
O3A 0.151(3) 0.131(3) 0.114(3) -0.024(2) 0.060(3) -0.023(3)
O4A 0.151(3) 0.131(3) 0.114(3) -0.024(2) 0.060(3) -0.023(3)

loop_
_atom_type_symbol
_atom_type_description
_atom_type_scat_dispersion_real
_atom_type_scat_dispersion_imag
_atom_type_scat_source
C C 0.0033 0.0016 'International Tables Vol C Tables 4.2.6.8 and 6.1.1.4'
H H 0.0000 0.0000 'International Tables Vol C Tables 4.2.6.8 and 6.1.1.4'
Ag Ag -0.8971 1.1015 'International Tables Vol C Tables 4.2.6.8 and 6.1.1.4'
Cl Cl 0.1484 0.1585 'International Tables Vol C Tables 4.2.6.8 and 6.1.1.4'
N N 0.0061 0.0033 'International Tables Vol C Tables 4.2.6.8 and 6.1.1.4'
O O 0.0106 0.0060 'International Tables Vol C Tables 4.2.6.8 and 6.1.1.4'

loop_
_geom_angle_atom_site_label_1
_geom_angle_atom_site_label_2
_geom_angle_atom_site_label_3
_geom_angle
_geom_angle_site_symmetry_1
_geom_angle_site_symmetry_3
N1 Ag1 N6 167.0(2) . 4
C1 N1 Ag1 130.6(4) . .
C2 N1 Ag1 125.7(4) . .
C2 N1 C1 103.0(5) . .
N3 N2 C3 120.8(5) . .
C2 N2 N3 109.6(5) . .
C2 N2 C3 129.6(6) . .
C1 N3 N2 102.9(5) . .
N5 N4 C7 122.2(4) . .
C8 N4 N5 109.9(5) . .
C8 N4 C7 127.9(5) . .
C9 N5 N4 102.9(4) . .
C8 N6 Ag1 126.8(4) . 4_545
C8 N6 C9 103.2(5) . .
C9 N6 Ag1 130.1(5) . 4_545
N1 C1 H1 123.3 . .
N3 C1 N1 113.4(5) . .
N3 C1 H1 123.3 . .
N1 C2 N2 111.1(6) . .
N1 C2 H2 124.5 . .
N2 C2 H2 124.5 . .
N2 C3 H3A 108.9 . .
N2 C3 H3B 108.9 . .
N2 C3 C4 113.3(5) . .
H3A C3 H3B 107.7 . .
C4 C3 H3A 108.9 . .
C4 C3 H3B 108.9 . .
C4 C4 C3 118.7(3) 2_554 .
C5 C4 C3 123.0(4) . .
C5 C4 C4 118.1(3) . 2_554
C4 C5 H5 118.3 . .
C4 C5 C6 123.4(5) . .
C6 C5 H5 118.3 . .
C5 C6 C6 118.4(3) . 2_554
C5 C6 C7 118.4(5) . .
C6 C6 C7 123.2(3) 2_554 .
N4 C7 C6 110.5(4) . .
N4 C7 H7A 109.5 . .
N4 C7 H7B 109.5 . .
C6 C7 H7A 109.5 . .
C6 C7 H7B 109.5 . .
H7A C7 H7B 108.1 . .
N4 C8 H8 124.8 . .
N6 C8 N4 110.3(5) . .
N6 C8 H8 124.8 . .
N5 C9 N6 113.7(6) . .
N5 C9 H9 123.2 . .
N6 C9 H9 123.2 . .
O2 Cl1 O1 107.9(5) . .
O2 Cl1 O4 110.3(5) . .
O3 Cl1 O1 108.7(5) . .
O3 Cl1 O2 112.1(5) . .
O3 Cl1 O4 110.9(5) . .
O4 Cl1 O1 106.9(5) . .
O2A Cl1 O1A 107.1(5) . .
O2A Cl1 O3A 111.1(5) . .
O3A Cl1 O1A 107.1(5) . .
O4A Cl1 O1A 107.8(5) . .
O4A Cl1 O2A 112.2(6) . .
O4A Cl1 O3A 111.2(5) . .

loop_
_geom_bond_atom_site_label_1
_geom_bond_atom_site_label_2
_geom_bond_distance
_geom_bond_site_symmetry_2
Ag1 N1 2.132(5) .
Ag1 N6 2.136(5) 4
N1 C1 1.367(8) .
N1 C2 1.308(8) .
N2 N3 1.360(8) .
N2 C2 1.314(8) .
N2 C3 1.456(8) .
N3 C1 1.314(8) .
N4 N5 1.359(6) .
N4 C7 1.453(7) .
N4 C8 1.324(7) .
N5 C9 1.305(8) .
N6 C8 1.309(8) .
N6 C9 1.373(8) .
C1 H1 0.9300 .
C2 H2 0.9300 .
C3 H3A 0.9700 .
C3 H3B 0.9700 .
C3 C4 1.509(7) .
C4 C4 1.426(9) 2_554
C4 C5 1.369(7) .
C5 H5 0.9300 .
C5 C6 1.387(7) .
C6 C6 1.401(10) 2_554
C6 C7 1.503(7) .
C7 H7A 0.9700 .
C7 H7B 0.9700 .
C8 H8 0.9300 .
C9 H9 0.9300 .
Cl1 O1 1.478(11) .
Cl1 O2 1.441(12) .
Cl1 O3 1.432(12) .
Cl1 O4 1.451(11) .
Cl1 O1A 1.432(11) .
Cl1 O2A 1.394(11) .
Cl1 O3A 1.394(11) .
Cl1 O4A 1.385(11) .

loop_
_geom_torsion_atom_site_label_1
_geom_torsion_atom_site_label_2
_geom_torsion_atom_site_label_3
_geom_torsion_atom_site_label_4
_geom_torsion
_geom_torsion_site_symmetry_1
_geom_torsion_site_symmetry_2
_geom_torsion_site_symmetry_3
_geom_torsion_site_symmetry_4
Ag1 N1 C1 N3 171.3(4) . . . .
Ag1 N1 C2 N2 -172.1(4) . . . .
Ag1 N6 C8 N4 177.3(4) 4_545 . . .
Ag1 N6 C9 N5 -177.7(5) 4_545 . . .
N2 N3 C1 N1 0.1(7) . . . .
N2 C3 C4 C4 167.8(6) . . . 2_554
N2 C3 C4 C5 -16.4(9) . . . .
N3 N2 C2 N1 0.6(7) . . . .
N3 N2 C3 C4 -81.0(7) . . . .
N4 N5 C9 N6 0.0(8) . . . .
N5 N4 C7 C6 -51.3(7) . . . .
N5 N4 C8 N6 1.3(7) . . . .
C1 N1 C2 N2 -0.5(7) . . . .
C2 N1 C1 N3 0.3(7) . . . .
C2 N2 N3 C1 -0.4(6) . . . .
C2 N2 C3 C4 102.2(7) . . . .
C3 N2 N3 C1 -177.8(5) . . . .
C3 N2 C2 N1 177.7(5) . . . .
C3 C4 C5 C6 -178.6(5) . . . .
C4 C4 C5 C6 -2.7(9) 2_554 . . .
C4 C5 C6 C6 -1.2(9) . . . 2_554
C4 C5 C6 C7 176.8(5) . . . .
C5 C6 C7 N4 -75.9(6) . . . .
C6 C6 C7 N4 102.0(6) 2_554 . . .
C7 N4 N5 C9 -179.9(5) . . . .
C7 N4 C8 N6 -179.6(5) . . . .
C8 N4 N5 C9 -0.8(7) . . . .
C8 N4 C7 C6 129.7(6) . . . .
C8 N6 C9 N5 0.7(8) . . . .
C9 N6 C8 N4 -1.2(7) . . . .
